data_4341253
loop_
_publ_author_name
'Frank, Nicolas'
'Hanau, Katharina'
'Langer, Robert'

_publ_section_title
;
 Metal-Ligand Cooperation in H2 Activation with Iron Complexes Bearing
 Hemilabile Bis(diphenylphosphino)amine Ligands.
;
_journal_issue 20
_journal_name_full 'Inorganic chemistry'
_journal_page_first 11335
_journal_page_last 11343
_journal_paper_doi 10.1021/ic5022164
_journal_volume 53
_journal_year 2014
_chemical_absolute_configuration unk
_chemical_formula_moiety 'C72 H61 Fe N3 P6, C7 H8'
_chemical_formula_sum 'C79 H69 Fe N3 P6'
_chemical_formula_weight 1302.04
_chemical_name_systematic
; 
 ? 
;
_space_group_IT_number 19
_symmetry_cell_setting orthorhombic
_symmetry_Int_Tables_number 19
_symmetry_space_group_name_Hall 'P 2ac 2ab'
_symmetry_space_group_name_H-M 'P 21 21 21'
_atom_sites_solution_hydrogens geom
_atom_sites_solution_primary direct
_atom_sites_solution_secondary difmap
_audit_creation_method SHELXL-97
_cell_angle_alpha 90.00
_cell_angle_beta 90.00
_cell_angle_gamma 90.00
_cell_formula_units_Z 4
_cell_length_a 13.137(3)
_cell_length_b 22.186(4)
_cell_length_c 24.594(5)
_cell_measurement_reflns_used 25042
_cell_measurement_temperature 100(2)
_cell_measurement_theta_max 27.24
_cell_measurement_theta_min 1.65
_cell_volume 7168(3)
_computing_cell_refinement 'STOE X-AREA'
_computing_data_collection 'STOE X-AREA'
_computing_data_reduction 'STOE X-RED'
_computing_structure_refinement 'SHELXL-97 (Sheldrick, 1997)'
_computing_structure_solution 'SHELXS-97 (Sheldrick, 1990)'
_diffrn_ambient_temperature 100(2)
_diffrn_detector 'image plate (34 cm diameter)'
_diffrn_detector_area_resol_mean 6.67
_diffrn_detector_type STOE
_diffrn_measured_fraction_theta_full 0.993
_diffrn_measured_fraction_theta_max 0.993
_diffrn_measurement_device '2-circle goniometer'
_diffrn_measurement_device_type 'STOE IPDS 2T'
_diffrn_measurement_method 'rotation method'
_diffrn_radiation_collimation '0.5 mm diameter, monocapillary'
_diffrn_radiation_monochromator 'plane graphite'
_diffrn_radiation_polarisn_norm 0
_diffrn_radiation_type MoK\a
_diffrn_radiation_wavelength 0.71073
_diffrn_reflns_av_R_equivalents 0.0898
_diffrn_reflns_av_sigmaI/netI 0.1012
_diffrn_reflns_limit_h_max 16
_diffrn_reflns_limit_h_min -16
_diffrn_reflns_limit_k_max 24
_diffrn_reflns_limit_k_min -28
_diffrn_reflns_limit_l_max 28
_diffrn_reflns_limit_l_min -31
_diffrn_reflns_number 54234
_diffrn_reflns_theta_full 26.76
_diffrn_reflns_theta_max 26.76
_diffrn_reflns_theta_min 1.66
_diffrn_source 'sealed X-ray tube, 12 x 0.4 mm long-fine focus'
_diffrn_source_current 32
_diffrn_source_power 1.60
_diffrn_source_voltage 50
_exptl_absorpt_coefficient_mu 0.388
_exptl_absorpt_correction_T_max 0.9666
_exptl_absorpt_correction_T_min 0.9255
_exptl_absorpt_correction_type numerical
_exptl_absorpt_process_details 'STOE X-RED'
_exptl_crystal_colour 'dark red'
_exptl_crystal_density_diffrn 1.207
_exptl_crystal_density_method 'not measured'
_exptl_crystal_description block
_exptl_crystal_F_000 2720
_exptl_crystal_size_max 0.230
_exptl_crystal_size_mid 0.163
_exptl_crystal_size_min 0.120
_refine_diff_density_max 0.820
_refine_diff_density_min -0.702
_refine_diff_density_rms 0.089
_refine_ls_abs_structure_details 'Flack H D (1983), Acta Cryst. A39, 876-881'
_refine_ls_abs_structure_Flack 0.016(18)
_refine_ls_extinction_method none
_refine_ls_goodness_of_fit_ref 0.966
_refine_ls_hydrogen_treatment constr
_refine_ls_matrix_type full
_refine_ls_number_parameters 732
_refine_ls_number_reflns 15156
_refine_ls_number_restraints 0
_refine_ls_restrained_S_all 0.966
_refine_ls_R_factor_all 0.0807
_refine_ls_R_factor_gt 0.0579
_refine_ls_shift/su_max 0.001
_refine_ls_shift/su_mean 0.000
_refine_ls_structure_factor_coef Fsqd
_refine_ls_weighting_details 'calc w=1/[\s^2^(Fo^2^)+(0.0652P)^2^+0.0000P] where P=(Fo^2^+2Fc^2^)/3'
_refine_ls_weighting_scheme calc
_refine_ls_wR_factor_gt 0.1211
_refine_ls_wR_factor_ref 0.1297
_reflns_number_gt 11653
_reflns_number_total 15156
_reflns_threshold_expression >2sigma(I)
_cod_data_source_file ic5022164_si_002.cif
_cod_data_source_block compound1
_cod_depositor_comments 'Adding full bibliography for 4341251--4341253.cif.'
_cod_original_cell_volume 7168(2)
_cod_database_code 4341253

loop_
_symmetry_equiv_pos_as_xyz
'x, y, z'
'-x+1/2, -y, z+1/2'
'-x, y+1/2, -z+1/2'
'x+1/2, -y+1/2, -z'

loop_
_atom_site_label
_atom_site_type_symbol
_atom_site_fract_x
_atom_site_fract_y
_atom_site_fract_z
_atom_site_U_iso_or_equiv
_atom_site_adp_type
_atom_site_occupancy
_atom_site_symmetry_multiplicity
_atom_site_calc_flag
_atom_site_refinement_flags
_atom_site_disorder_assembly
_atom_site_disorder_group
Fe1 Fe 0.62018(4) 0.38855(2) 0.16456(2) 0.01775(12) Uani 1 1 d . . .
P1 P 0.63390(8) 0.34196(5) 0.24853(4) 0.0205(2) Uani 1 1 d . A .
P2 P 0.77816(8) 0.34117(5) 0.17360(4) 0.0224(2) Uani 1 1 d . A .
P3 P 0.61653(8) 0.40101(4) 0.06908(4) 0.0186(2) Uani 1 1 d . . .
P4 P 0.54669(8) 0.30747(5) 0.11714(4) 0.0196(2) Uani 1 1 d . . .
P5 P 0.47878(8) 0.45029(5) 0.17938(4) 0.0240(2) Uani 1 1 d . . .
P6 P 0.66042(8) 0.48890(5) 0.18917(4) 0.0214(2) Uani 1 1 d . . .
C1 C 0.5602(3) 0.27902(19) 0.27664(15) 0.0249(9) Uani 1 1 d . . .
C2 C 0.4808(4) 0.2883(2) 0.31328(19) 0.0381(11) Uani 1 1 d . . .
H2A H 0.4649 0.3281 0.3246 0.046 Uiso 1 1 calc R . .
C3 C 0.4247(5) 0.2403(3) 0.3334(2) 0.0525(15) Uani 1 1 d . . .
H3A H 0.3694 0.2475 0.3575 0.063 Uiso 1 1 calc R . .
C4 C 0.4491(5) 0.1819(3) 0.3186(2) 0.0548(16) Uani 1 1 d . . .
H4A H 0.4099 0.1491 0.3318 0.066 Uiso 1 1 calc R . .
C5 C 0.5313(5) 0.1718(2) 0.2844(2) 0.0472(14) Uani 1 1 d . . .
H5A H 0.5500 0.1316 0.2754 0.057 Uiso 1 1 calc R . .
C6 C 0.5867(4) 0.2196(2) 0.26312(18) 0.0348(11) Uani 1 1 d . . .
H6A H 0.6424 0.2122 0.2394 0.042 Uiso 1 1 calc R . .
C7 C 0.6549(3) 0.3794(2) 0.31390(15) 0.0276(10) Uani 1 1 d . . .
C8 C 0.6005(4) 0.4292(2) 0.32946(18) 0.0366(11) Uani 1 1 d . . .
H8A H 0.5550 0.4474 0.3043 0.044 Uiso 1 1 calc R . .
C9 C 0.6107(5) 0.4540(2) 0.38173(19) 0.0460(13) Uani 1 1 d . . .
H9A H 0.5729 0.4888 0.3919 0.055 Uiso 1 1 calc R . .
C10 C 0.6765(5) 0.4271(3) 0.4179(2) 0.0535(17) Uani 1 1 d . . .
H10A H 0.6833 0.4432 0.4535 0.064 Uiso 1 1 calc R . .
C11 C 0.7313(5) 0.3781(3) 0.4037(2) 0.0557(17) Uani 1 1 d . . .
H11A H 0.7766 0.3604 0.4293 0.067 Uiso 1 1 calc R . .
C12 C 0.7222(4) 0.3531(2) 0.35142(18) 0.0407(13) Uani 1 1 d . . .
H12A H 0.7611 0.3187 0.3415 0.049 Uiso 1 1 calc R . .
C13 C 0.8962(3) 0.3804(2) 0.19240(18) 0.0295(9) Uani 1 1 d . . .
C14 C 0.9586(13) 0.3532(8) 0.2281(7) 0.054(3) Uani 0.50 1 d P A 1
H14A H 0.9396 0.3166 0.2455 0.065 Uiso 0.50 1 calc PR A 1
C15 C 1.0538(11) 0.3808(7) 0.2388(6) 0.054(3) Uani 0.50 1 d P A 1
H15A H 1.0993 0.3635 0.2644 0.065 Uiso 0.50 1 calc PR A 1
C16 C 1.0805(14) 0.4343(9) 0.2110(6) 0.054(3) Uani 0.50 1 d P A 1
H16A H 1.1434 0.4534 0.2190 0.065 Uiso 0.50 1 calc PR A 1
C14A C 0.9426(13) 0.3676(7) 0.2457(7) 0.054(3) Uani 0.50 1 d P A 2
H14B H 0.9110 0.3392 0.2691 0.065 Uiso 0.50 1 calc PR A 2
C15A C 1.0282(10) 0.3948(7) 0.2621(6) 0.054(3) Uani 0.50 1 d P A 2
H15B H 1.0572 0.3839 0.2960 0.065 Uiso 0.50 1 calc PR A 2
C16A C 1.0742(13) 0.4373(9) 0.2317(6) 0.054(3) Uani 0.50 1 d P A 2
H16B H 1.1360 0.4553 0.2435 0.065 Uiso 0.50 1 calc PR A 2
C17 C 1.0247(4) 0.4562(3) 0.1773(2) 0.0462(13) Uani 1 1 d . . .
H17A H 1.0432 0.4931 0.1605 0.055 Uiso 1 1 calc R A 1
C18 C 0.9347(4) 0.4286(2) 0.16294(19) 0.0332(10) Uani 1 1 d . A .
H18A H 0.8983 0.4428 0.1322 0.040 Uiso 1 1 calc R . .
C19 C 0.8414(3) 0.2805(2) 0.13575(16) 0.0240(9) Uani 1 1 d . . .
C20 C 0.8478(3) 0.2224(2) 0.15517(18) 0.0308(10) Uani 1 1 d . A .
H20A H 0.8126 0.2118 0.1875 0.037 Uiso 1 1 calc R . .
C21 C 0.9050(4) 0.1788(2) 0.1282(2) 0.0365(12) Uani 1 1 d . . .
H21A H 0.9090 0.1390 0.1423 0.044 Uiso 1 1 calc R A .
C22 C 0.9558(4) 0.1934(2) 0.08086(19) 0.0351(11) Uani 1 1 d . A .
H22A H 0.9943 0.1636 0.0622 0.042 Uiso 1 1 calc R . .
C23 C 0.9509(4) 0.2517(2) 0.06053(18) 0.0324(11) Uani 1 1 d . . .
H23A H 0.9857 0.2618 0.0279 0.039 Uiso 1 1 calc R A .
C24 C 0.8950(3) 0.2950(2) 0.08778(16) 0.0268(10) Uani 1 1 d . A .
H24A H 0.8927 0.3350 0.0740 0.032 Uiso 1 1 calc R . .
C25 C 0.5482(3) 0.45296(19) 0.02267(15) 0.0230(9) Uani 1 1 d . . .
C26 C 0.4484(4) 0.4393(2) 0.00946(19) 0.0339(11) Uani 1 1 d . . .
H26A H 0.4152 0.4069 0.0274 0.041 Uiso 1 1 calc R . .
C27 C 0.3962(4) 0.4722(2) -0.0295(2) 0.0509(15) Uani 1 1 d . . .
H27A H 0.3274 0.4626 -0.0375 0.061 Uiso 1 1 calc R . .
C28 C 0.4433(5) 0.5184(3) -0.0564(2) 0.0554(16) Uani 1 1 d . . .
H28A H 0.4080 0.5405 -0.0836 0.066 Uiso 1 1 calc R . .
C29 C 0.5422(5) 0.5325(2) -0.0437(2) 0.0487(15) Uani 1 1 d . . .
H29A H 0.5748 0.5653 -0.0614 0.058 Uiso 1 1 calc R . .
C30 C 0.5950(4) 0.4994(2) -0.00509(17) 0.0313(10) Uani 1 1 d . . .
H30A H 0.6642 0.5087 0.0023 0.038 Uiso 1 1 calc R . .
C31 C 0.7374(3) 0.40195(19) 0.03207(15) 0.0228(9) Uani 1 1 d . . .
C32 C 0.8114(3) 0.4464(2) 0.04138(16) 0.0243(9) Uani 1 1 d . . .
H32A H 0.7990 0.4764 0.0681 0.029 Uiso 1 1 calc R . .
C33 C 0.9016(3) 0.4476(2) 0.01274(17) 0.0297(10) Uani 1 1 d . . .
H33A H 0.9510 0.4778 0.0199 0.036 Uiso 1 1 calc R . .
C34 C 0.9193(4) 0.4044(2) -0.02630(17) 0.0343(11) Uani 1 1 d . . .
H34A H 0.9822 0.4041 -0.0454 0.041 Uiso 1 1 calc R . .
C35 C 0.8454(4) 0.3608(2) -0.03803(16) 0.0288(10) Uani 1 1 d . . .
H35A H 0.8569 0.3318 -0.0658 0.035 Uiso 1 1 calc R . .
C36 C 0.7554(3) 0.3603(2) -0.00885(16) 0.0246(9) Uani 1 1 d . . .
H36A H 0.7050 0.3309 -0.0170 0.030 Uiso 1 1 calc R . .
C37 C 0.5935(3) 0.22914(18) 0.10954(15) 0.0198(8) Uani 1 1 d . . .
C38 C 0.6620(3) 0.21697(19) 0.06721(16) 0.0240(9) Uani 1 1 d . . .
H38A H 0.6855 0.2489 0.0448 0.029 Uiso 1 1 calc R . .
C39 C 0.6957(3) 0.1584(2) 0.05786(17) 0.0245(9) Uani 1 1 d . . .
H39A H 0.7414 0.1503 0.0288 0.029 Uiso 1 1 calc R . .
C40 C 0.6625(3) 0.1121(2) 0.09100(17) 0.0288(9) Uani 1 1 d . . .
H40A H 0.6865 0.0723 0.0850 0.035 Uiso 1 1 calc R . .
C41 C 0.5954(3) 0.12307(19) 0.13242(16) 0.0266(9) Uani 1 1 d . . .
H41A H 0.5731 0.0910 0.1550 0.032 Uiso 1 1 calc R . .
C42 C 0.5597(3) 0.18153(19) 0.14139(16) 0.0246(9) Uani 1 1 d . . .
H42A H 0.5118 0.1888 0.1696 0.030 Uiso 1 1 calc R . .
C43 C 0.4103(3) 0.28876(18) 0.12414(16) 0.0205(8) Uani 1 1 d . . .
C44 C 0.3701(3) 0.26794(19) 0.17300(16) 0.0275(9) Uani 1 1 d . . .
H44A H 0.4136 0.2632 0.2036 0.033 Uiso 1 1 calc R . .
C45 C 0.2676(4) 0.2539(2) 0.17790(18) 0.0362(11) Uani 1 1 d . . .
H45A H 0.2415 0.2397 0.2115 0.043 Uiso 1 1 calc R . .
C46 C 0.2028(4) 0.2608(2) 0.13319(18) 0.0322(10) Uani 1 1 d . . .
H46A H 0.1322 0.2522 0.1364 0.039 Uiso 1 1 calc R . .
C47 C 0.2428(3) 0.2804(2) 0.08397(17) 0.0279(10) Uani 1 1 d . . .
H47A H 0.1996 0.2847 0.0532 0.034 Uiso 1 1 calc R . .
C48 C 0.3464(3) 0.29382(19) 0.07960(16) 0.0230(9) Uani 1 1 d . . .
H48A H 0.3734 0.3066 0.0456 0.028 Uiso 1 1 calc R . .
C49 C 0.3756(4) 0.4715(2) 0.13222(18) 0.0321(10) Uani 1 1 d . . .
C50 C 0.3735(4) 0.5291(2) 0.1099(2) 0.0459(13) Uani 1 1 d . . .
H50A H 0.4269 0.5567 0.1179 0.055 Uiso 1 1 calc R . .
C51 C 0.2944(5) 0.5467(3) 0.0763(3) 0.0660(19) Uani 1 1 d . . .
H51A H 0.2935 0.5862 0.0613 0.079 Uiso 1 1 calc R . .
C52 C 0.2161(5) 0.5064(3) 0.0646(3) 0.0635(18) Uani 1 1 d . . .
H52A H 0.1621 0.5181 0.0411 0.076 Uiso 1 1 calc R . .
C53 C 0.2173(4) 0.4505(3) 0.0866(2) 0.0415(12) Uani 1 1 d . . .
H53A H 0.1634 0.4233 0.0789 0.050 Uiso 1 1 calc R . .
C54 C 0.2958(3) 0.4326(2) 0.12025(18) 0.0304(10) Uani 1 1 d . . .
H54A H 0.2952 0.3933 0.1354 0.037 Uiso 1 1 calc R . .
C55 C 0.3931(5) 0.4425(3) 0.2385(2) 0.0523(6) Uani 1 1 d . . .
C59 C 0.2872(4) 0.3862(3) 0.2997(2) 0.0523(6) Uani 1 1 d . . .
H59A H 0.2597 0.3485 0.3107 0.063 Uiso 1 1 calc R . .
C60 C 0.3511(4) 0.3890(3) 0.2547(2) 0.0523(6) Uani 1 1 d . . .
H60A H 0.3658 0.3533 0.2349 0.063 Uiso 1 1 calc R . .
C61 C 0.7177(4) 0.5163(2) 0.25340(16) 0.0276(9) Uani 1 1 d . . .
C62 C 0.6707(5) 0.5654(2) 0.27819(18) 0.0384(12) Uani 1 1 d . . .
H62A H 0.6103 0.5818 0.2630 0.046 Uiso 1 1 calc R . .
C63 C 0.7115(5) 0.5904(2) 0.3249(2) 0.0501(15) Uani 1 1 d . . .
H63A H 0.6792 0.6240 0.3416 0.060 Uiso 1 1 calc R . .
C64 C 0.7995(5) 0.5665(3) 0.34728(19) 0.0526(16) Uani 1 1 d . . .
H64A H 0.8277 0.5838 0.3792 0.063 Uiso 1 1 calc R . .
C65 C 0.8461(4) 0.5179(3) 0.32351(19) 0.0493(14) Uani 1 1 d . . .
H65A H 0.9060 0.5013 0.3391 0.059 Uiso 1 1 calc R . .
C66 C 0.8046(4) 0.4927(3) 0.27565(17) 0.0368(12) Uani 1 1 d . . .
H66A H 0.8371 0.4592 0.2588 0.044 Uiso 1 1 calc R . .
C67 C 0.7255(4) 0.54259(19) 0.14395(16) 0.0248(9) Uani 1 1 d . . .
C68 C 0.8267(4) 0.5602(2) 0.15042(18) 0.0329(11) Uani 1 1 d . . .
H68A H 0.8659 0.5440 0.1794 0.039 Uiso 1 1 calc R . .
C69 C 0.8708(5) 0.6014(3) 0.1149(2) 0.0504(14) Uani 1 1 d . . .
H69A H 0.9400 0.6126 0.1197 0.061 Uiso 1 1 calc R . .
C70 C 0.8150(5) 0.6262(3) 0.0725(2) 0.0513(16) Uani 1 1 d . . .
H70A H 0.8456 0.6539 0.0479 0.062 Uiso 1 1 calc R . .
C71 C 0.7155(5) 0.6099(2) 0.06679(19) 0.0457(13) Uani 1 1 d . . .
H71A H 0.6763 0.6273 0.0383 0.055 Uiso 1 1 calc R . .
C72 C 0.6698(4) 0.5687(2) 0.10162(16) 0.0329(11) Uani 1 1 d . . .
H72A H 0.6003 0.5581 0.0966 0.040 Uiso 1 1 calc R . .
N1 N 0.7432(3) 0.30757(18) 0.23168(13) 0.0280(8) Uani 1 1 d . . .
H1A H 0.7749 0.2786 0.2493 0.034 Uiso 1 1 calc R A .
N2 N 0.5613(3) 0.33557(16) 0.05581(13) 0.0233(7) Uani 1 1 d . . .
N3 N 0.5421(3) 0.51322(17) 0.18918(16) 0.0317(8) Uani 1 1 d . . .
C101 C -0.0844(9) 0.7298(5) 0.2021(4) 0.0813(12) Uani 0.70 1 d P . .
H10B H -0.1439 0.7057 0.2123 0.122 Uiso 0.70 1 calc PR . .
H10C H -0.0920 0.7437 0.1645 0.122 Uiso 0.70 1 calc PR . .
H10D H -0.0790 0.7647 0.2263 0.122 Uiso 0.70 1 calc PR . .
C102 C 0.0026(5) 0.6949(3) 0.2065(3) 0.0813(12) Uani 0.70 1 d PG . .
C103 C 0.0895(6) 0.7084(3) 0.1766(2) 0.0813(12) Uani 0.70 1 d PG . .
H10E H 0.0923 0.7441 0.1554 0.098 Uiso 0.70 1 calc PR . .
C104 C 0.1724(5) 0.6694(3) 0.1777(2) 0.0813(12) Uani 0.70 1 d PG . .
H10F H 0.2318 0.6786 0.1573 0.098 Uiso 0.70 1 calc PR . .
C105 C 0.1683(5) 0.6171(3) 0.2087(3) 0.0813(12) Uani 0.70 1 d PG . .
H10H H 0.2250 0.5904 0.2094 0.098 Uiso 0.70 1 calc PR . .
C106 C 0.0814(6) 0.6037(3) 0.2385(2) 0.0813(12) Uani 0.70 1 d PG . .
H10I H 0.0786 0.5679 0.2597 0.098 Uiso 0.70 1 calc PR . .
C107 C -0.0015(5) 0.6426(3) 0.2374(3) 0.0813(12) Uani 0.70 1 d PG . .
H10J H -0.0609 0.6334 0.2579 0.098 Uiso 0.70 1 calc PR . .
C108 C 0.068(2) 0.6415(11) -0.0181(10) 0.0813(12) Uani 0.30 1 d P . .
H10G H 0.0115 0.6169 -0.0316 0.122 Uiso 0.30 1 calc PR . .
H10K H 0.0928 0.6248 0.0163 0.122 Uiso 0.30 1 calc PR . .
H10L H 0.1233 0.6415 -0.0449 0.122 Uiso 0.30 1 calc PR . .
C109 C 0.0342(13) 0.7009(6) -0.0098(7) 0.0813(12) Uani 0.30 1 d PG . .
C110 C -0.0323(14) 0.7215(7) -0.0496(5) 0.0813(12) Uani 0.30 1 d PG . .
H11B H -0.0458 0.6975 -0.0807 0.098 Uiso 0.30 1 calc PR . .
C111 C -0.0789(13) 0.7774(7) -0.0440(6) 0.0813(12) Uani 0.30 1 d PG . .
H11C H -0.1244 0.7915 -0.0712 0.098 Uiso 0.30 1 calc PR . .
C112 C -0.0591(13) 0.8127(6) 0.0016(6) 0.0813(12) Uani 0.30 1 d PG . .
H11D H -0.0910 0.8508 0.0054 0.098 Uiso 0.30 1 calc PR . .
C113 C 0.0073(14) 0.7920(7) 0.0414(5) 0.0813(12) Uani 0.30 1 d PG . .
H11E H 0.0209 0.8161 0.0725 0.098 Uiso 0.30 1 calc PR . .
C114 C 0.0540(13) 0.7362(7) 0.0357(6) 0.0813(12) Uani 0.30 1 d PG . .
H11F H 0.0995 0.7221 0.0630 0.098 Uiso 0.30 1 calc PR . .
C56 C 0.3653(4) 0.4951(3) 0.2660(2) 0.0523(6) Uani 1 1 d . . .
H56A H 0.3933 0.5327 0.2553 0.063 Uiso 1 1 calc R . .
C58 C 0.2643(4) 0.4356(3) 0.3275(2) 0.0523(6) Uani 1 1 d . . .
H58A H 0.2254 0.4328 0.3600 0.063 Uiso 1 1 calc R . .
C57 C 0.2979(4) 0.4926(3) 0.3086(2) 0.0523(6) Uani 1 1 d . . .
H57A H 0.2741 0.5286 0.3252 0.063 Uiso 1 1 calc R . .

loop_
_atom_site_aniso_label
_atom_site_aniso_U_11
_atom_site_aniso_U_22
_atom_site_aniso_U_33
_atom_site_aniso_U_23
_atom_site_aniso_U_13
_atom_site_aniso_U_12
Fe1 0.0162(3) 0.0209(3) 0.0161(2) -0.0013(2) 0.0005(2) -0.0011(3)
P1 0.0194(5) 0.0254(5) 0.0167(4) 0.0013(4) -0.0010(4) -0.0030(5)
P2 0.0177(5) 0.0248(5) 0.0246(5) 0.0027(4) -0.0002(4) 0.0005(5)
P3 0.0183(5) 0.0197(5) 0.0178(4) -0.0001(4) 0.0009(4) 0.0010(5)
P4 0.0189(5) 0.0203(5) 0.0196(4) -0.0004(4) -0.0015(4) -0.0010(4)
P5 0.0188(5) 0.0254(6) 0.0277(5) -0.0082(4) 0.0010(4) 0.0009(5)
P6 0.0208(5) 0.0224(5) 0.0210(5) -0.0045(4) -0.0003(4) -0.0013(5)
C1 0.031(2) 0.026(2) 0.0183(18) 0.0063(16) -0.0059(17) -0.009(2)
C2 0.038(3) 0.044(3) 0.031(2) 0.005(2) 0.005(2) -0.010(2)
C3 0.051(3) 0.068(4) 0.039(3) 0.005(3) 0.015(3) -0.025(3)
C4 0.075(4) 0.045(3) 0.044(3) 0.013(2) -0.002(3) -0.032(3)
C5 0.061(4) 0.033(3) 0.047(3) 0.007(2) -0.016(3) -0.010(3)
C6 0.036(3) 0.033(3) 0.036(2) 0.002(2) -0.0088(19) -0.007(2)
C7 0.033(2) 0.034(2) 0.0167(17) -0.0007(17) -0.0016(16) -0.015(2)
C8 0.042(3) 0.039(3) 0.028(2) -0.006(2) 0.000(2) -0.012(2)
C9 0.061(4) 0.044(3) 0.033(2) -0.013(2) 0.003(3) -0.017(3)
C10 0.076(4) 0.057(4) 0.028(3) -0.014(2) -0.010(3) -0.031(4)
C11 0.072(4) 0.065(4) 0.030(3) 0.008(3) -0.024(3) -0.012(4)
C12 0.050(3) 0.045(3) 0.027(2) 0.001(2) -0.014(2) -0.010(3)
C13 0.016(2) 0.031(2) 0.041(2) -0.0002(19) 0.0001(18) 0.003(2)
C14 0.036(3) 0.051(4) 0.076(7) 0.015(4) -0.031(4) -0.010(3)
C15 0.036(3) 0.051(4) 0.076(7) 0.015(4) -0.031(4) -0.010(3)
C16 0.036(3) 0.051(4) 0.076(7) 0.015(4) -0.031(4) -0.010(3)
C14A 0.036(3) 0.051(4) 0.076(7) 0.015(4) -0.031(4) -0.010(3)
C15A 0.036(3) 0.051(4) 0.076(7) 0.015(4) -0.031(4) -0.010(3)
C16A 0.036(3) 0.051(4) 0.076(7) 0.015(4) -0.031(4) -0.010(3)
C17 0.030(3) 0.041(3) 0.067(4) -0.001(3) 0.008(3) -0.014(3)
C18 0.031(3) 0.036(3) 0.033(2) -0.005(2) 0.002(2) -0.004(2)
C19 0.017(2) 0.025(2) 0.029(2) 0.0006(17) -0.0052(16) 0.0018(18)
C20 0.023(2) 0.033(2) 0.036(2) 0.0054(19) -0.0028(18) 0.001(2)
C21 0.036(3) 0.024(2) 0.049(3) -0.004(2) -0.013(2) 0.005(2)
C22 0.027(2) 0.038(3) 0.040(3) -0.012(2) -0.011(2) 0.010(2)
C23 0.023(2) 0.044(3) 0.031(2) -0.0073(19) -0.0073(18) 0.004(2)
C24 0.027(2) 0.028(2) 0.025(2) -0.0013(16) -0.0011(17) 0.003(2)
C25 0.028(2) 0.022(2) 0.0194(18) -0.0010(16) -0.0038(16) -0.0005(19)
C26 0.033(3) 0.032(3) 0.037(2) 0.005(2) -0.009(2) -0.004(2)
C27 0.036(3) 0.044(3) 0.073(4) 0.008(3) -0.035(3) -0.004(3)
C28 0.055(4) 0.051(3) 0.060(3) 0.024(3) -0.034(3) -0.006(3)
C29 0.055(4) 0.041(3) 0.050(3) 0.027(2) -0.015(3) -0.007(3)
C30 0.033(3) 0.030(2) 0.031(2) 0.0049(18) -0.0039(18) -0.003(2)
C31 0.025(2) 0.024(2) 0.0195(18) 0.0022(16) 0.0016(16) 0.0036(18)
C32 0.021(2) 0.027(2) 0.024(2) -0.0016(17) 0.0001(16) 0.0005(19)
C33 0.024(2) 0.036(3) 0.030(2) 0.0007(18) 0.0048(17) -0.003(2)
C34 0.029(2) 0.048(3) 0.026(2) 0.002(2) 0.0114(18) 0.007(2)
C35 0.029(2) 0.034(2) 0.023(2) 0.0022(17) 0.0049(17) 0.008(2)
C36 0.025(2) 0.026(2) 0.023(2) 0.0048(16) 0.0003(16) 0.0036(19)
C37 0.0145(19) 0.024(2) 0.0208(18) -0.0029(16) -0.0037(14) -0.0008(16)
C38 0.022(2) 0.024(2) 0.025(2) -0.0005(17) 0.0000(16) -0.0032(18)
C39 0.023(2) 0.022(2) 0.028(2) -0.0025(17) 0.0000(16) 0.0011(19)
C40 0.022(2) 0.030(2) 0.034(2) -0.0023(19) -0.0060(17) 0.005(2)
C41 0.029(2) 0.022(2) 0.028(2) 0.0036(16) -0.0019(16) 0.0009(19)
C42 0.023(2) 0.029(2) 0.0211(18) 0.0016(16) -0.0004(16) -0.0004(19)
C43 0.018(2) 0.0171(19) 0.026(2) -0.0001(16) -0.0010(15) -0.0023(16)
C44 0.024(2) 0.031(2) 0.027(2) 0.0020(17) -0.0012(18) 0.000(2)
C45 0.030(3) 0.048(3) 0.030(2) -0.001(2) 0.0034(19) -0.009(2)
C46 0.017(2) 0.041(3) 0.038(2) 0.002(2) 0.0000(18) -0.005(2)
C47 0.024(2) 0.031(2) 0.029(2) -0.0031(18) -0.0089(17) -0.001(2)
C48 0.023(2) 0.025(2) 0.0215(19) -0.0006(16) -0.0006(16) -0.0066(18)
C49 0.020(2) 0.032(2) 0.044(2) -0.0047(19) -0.001(2) 0.007(2)
C50 0.031(3) 0.034(3) 0.073(3) 0.005(2) -0.004(3) 0.006(2)
C51 0.047(4) 0.054(4) 0.097(5) 0.029(4) -0.012(4) 0.008(3)
C52 0.032(3) 0.075(5) 0.083(4) 0.019(4) -0.021(3) 0.005(3)
C53 0.025(3) 0.053(3) 0.047(3) -0.001(2) -0.006(2) 0.003(3)
C54 0.022(2) 0.037(3) 0.032(2) -0.005(2) 0.0002(19) 0.003(2)
C55 0.0399(13) 0.0686(16) 0.0484(12) -0.0254(12) 0.0156(10) -0.0127(12)
C59 0.0399(13) 0.0686(16) 0.0484(12) -0.0254(12) 0.0156(10) -0.0127(12)
C60 0.0399(13) 0.0686(16) 0.0484(12) -0.0254(12) 0.0156(10) -0.0127(12)
C61 0.035(3) 0.029(2) 0.0191(19) -0.0063(17) 0.0036(18) -0.010(2)
C62 0.061(4) 0.030(3) 0.024(2) -0.0056(18) -0.002(2) -0.006(3)
C63 0.087(5) 0.032(3) 0.031(3) -0.013(2) 0.007(3) -0.011(3)
C64 0.079(5) 0.058(4) 0.021(2) -0.013(2) -0.007(2) -0.020(3)
C65 0.043(3) 0.072(4) 0.034(3) 0.002(3) -0.005(2) -0.018(3)
C66 0.036(3) 0.054(3) 0.020(2) -0.009(2) -0.0016(18) -0.005(3)
C67 0.032(2) 0.017(2) 0.0249(19) -0.0043(16) 0.0020(17) 0.000(2)
C68 0.032(3) 0.036(3) 0.030(2) -0.0041(19) 0.0007(18) -0.009(2)
C69 0.064(4) 0.054(3) 0.033(2) -0.003(2) 0.011(3) -0.030(3)
C70 0.082(5) 0.040(3) 0.031(3) 0.003(2) 0.004(3) -0.025(3)
C71 0.073(4) 0.035(3) 0.028(2) 0.004(2) -0.001(2) 0.011(3)
C72 0.043(3) 0.032(3) 0.024(2) 0.0000(18) 0.0018(19) 0.011(2)
N1 0.0239(19) 0.035(2) 0.0258(18) 0.0096(15) -0.0010(14) 0.0078(17)
N2 0.0242(18) 0.0214(18) 0.0243(16) 0.0042(14) 0.0015(14) -0.0005(16)
N3 0.0204(19) 0.026(2) 0.049(2) -0.0111(17) 0.0031(17) 0.0010(17)
C101 0.094(3) 0.082(3) 0.068(2) -0.023(2) -0.017(2) -0.034(2)
C102 0.094(3) 0.082(3) 0.068(2) -0.023(2) -0.017(2) -0.034(2)
C103 0.094(3) 0.082(3) 0.068(2) -0.023(2) -0.017(2) -0.034(2)
C104 0.094(3) 0.082(3) 0.068(2) -0.023(2) -0.017(2) -0.034(2)
C105 0.094(3) 0.082(3) 0.068(2) -0.023(2) -0.017(2) -0.034(2)
C106 0.094(3) 0.082(3) 0.068(2) -0.023(2) -0.017(2) -0.034(2)
C107 0.094(3) 0.082(3) 0.068(2) -0.023(2) -0.017(2) -0.034(2)
C108 0.094(3) 0.082(3) 0.068(2) -0.023(2) -0.017(2) -0.034(2)
C109 0.094(3) 0.082(3) 0.068(2) -0.023(2) -0.017(2) -0.034(2)
C110 0.094(3) 0.082(3) 0.068(2) -0.023(2) -0.017(2) -0.034(2)
C111 0.094(3) 0.082(3) 0.068(2) -0.023(2) -0.017(2) -0.034(2)
C112 0.094(3) 0.082(3) 0.068(2) -0.023(2) -0.017(2) -0.034(2)
C113 0.094(3) 0.082(3) 0.068(2) -0.023(2) -0.017(2) -0.034(2)
C114 0.094(3) 0.082(3) 0.068(2) -0.023(2) -0.017(2) -0.034(2)
C56 0.0399(13) 0.0686(16) 0.0484(12) -0.0254(12) 0.0156(10) -0.0127(12)
C58 0.0399(13) 0.0686(16) 0.0484(12) -0.0254(12) 0.0156(10) -0.0127(12)
C57 0.0399(13) 0.0686(16) 0.0484(12) -0.0254(12) 0.0156(10) -0.0127(12)

loop_
_atom_type_symbol
_atom_type_description
_atom_type_scat_dispersion_real
_atom_type_scat_dispersion_imag
_atom_type_scat_source
C C 0.0033 0.0016 'International Tables Vol C Tables 4.2.6.8 and 6.1.1.4'
H H 0.0000 0.0000 'International Tables Vol C Tables 4.2.6.8 and 6.1.1.4'
N N 0.0061 0.0033 'International Tables Vol C Tables 4.2.6.8 and 6.1.1.4'
P P 0.1023 0.0942 'International Tables Vol C Tables 4.2.6.8 and 6.1.1.4'
Fe Fe 0.3463 0.8444 'International Tables Vol C Tables 4.2.6.8 and 6.1.1.4'

loop_
_exptl_crystal_face_index_h
_exptl_crystal_face_index_k
_exptl_crystal_face_index_l
_exptl_crystal_face_perp_dist
-1 -7 0 0.0470
0 1 0 0.0950
3 5 -1 0.1020
1 -6 -1 0.0690
-6 1 3 0.1360
2 -3 -1 0.1120
0 -1 0 0.0430
1 1 6 0.0790
0 4 -3 0.0600
-1 -4 -4 0.0950
0 -3 4 0.0480
-1 -1 6 0.0640
1 3 -5 0.1050
-6 -2 -3 0.1370

loop_
_geom_angle_atom_site_label_1
_geom_angle_atom_site_label_2
_geom_angle_atom_site_label_3
_geom_angle
P1 Fe1 P5 100.62(4)
P1 Fe1 P2 69.23(4)
P5 Fe1 P2 162.72(4)
P1 Fe1 P4 97.63(4)
P5 Fe1 P4 101.50(4)
P2 Fe1 P4 93.88(4)
P1 Fe1 P3 159.88(4)
P5 Fe1 P3 94.03(4)
P2 Fe1 P3 99.50(4)
P4 Fe1 P3 65.71(4)
P1 Fe1 P6 100.04(4)
P5 Fe1 P6 65.56(4)
P2 Fe1 P6 101.56(4)
P4 Fe1 P6 159.75(4)
P3 Fe1 P6 98.54(4)
N1 P1 C7 107.1(2)
N1 P1 C1 101.5(2)
C7 P1 C1 95.39(18)
N1 P1 Fe1 92.83(12)
C7 P1 Fe1 126.32(15)
C1 P1 Fe1 129.39(13)
C7 P1 P2 120.49(15)
C1 P1 P2 129.50(15)
Fe1 P1 P2 55.75(4)
N1 P2 C19 103.31(19)
N1 P2 C13 103.14(19)
C19 P2 C13 95.3(2)
N1 P2 Fe1 92.18(13)
C19 P2 Fe1 133.12(14)
C13 P2 Fe1 124.08(15)
C19 P2 P1 133.08(15)
C13 P2 P1 115.24(14)
Fe1 P2 P1 55.02(3)
N2 P3 C31 106.98(19)
N2 P3 C25 102.21(18)
C31 P3 C25 96.13(19)
N2 P3 Fe1 95.86(12)
C31 P3 Fe1 118.53(13)
C25 P3 Fe1 133.93(13)
C31 P3 P4 123.38(14)
C25 P3 P4 127.95(15)
Fe1 P3 P4 56.88(3)
N2 P4 C43 106.51(18)
N2 P4 C37 102.96(18)
C43 P4 C37 96.94(18)
N2 P4 Fe1 96.73(13)
C43 P4 Fe1 121.60(13)
C37 P4 Fe1 129.14(13)
C43 P4 P3 124.97(13)
C37 P4 P3 126.51(13)
Fe1 P4 P3 57.41(4)
N3 P5 C49 104.3(2)
N3 P5 C55 105.8(2)
C49 P5 C55 94.1(3)
N3 P5 Fe1 96.81(14)
C49 P5 Fe1 129.43(15)
C55 P5 Fe1 123.6(2)
C49 P5 P6 131.46(16)
C55 P5 P6 121.90(19)
Fe1 P5 P6 57.79(4)
N3 P6 C67 103.1(2)
N3 P6 C61 106.0(2)
C67 P6 C61 96.58(19)
N3 P6 Fe1 95.59(14)
C67 P6 Fe1 123.92(13)
C61 P6 Fe1 128.12(15)
C67 P6 P5 126.56(15)
C61 P6 P5 124.85(15)
Fe1 P6 P5 56.65(4)
C2 C1 C6 118.6(4)
C2 C1 P1 121.7(4)
C6 C1 P1 119.6(4)
C3 C2 C1 121.0(5)
C4 C3 C2 120.1(5)
C3 C4 C5 119.5(5)
C4 C5 C6 120.8(5)
C5 C6 C1 119.9(5)
C8 C7 C12 118.7(4)
C8 C7 P1 122.2(3)
C12 C7 P1 118.9(4)
C7 C8 C9 121.5(5)
C10 C9 C8 118.7(5)
C11 C10 C9 121.1(5)
C10 C11 C12 120.6(5)
C7 C12 C11 119.3(5)
C14 C13 C18 117.7(9)
C18 C13 C14A 117.5(8)
C14 C13 P2 117.8(8)
C18 C13 P2 122.8(3)
C14A C13 P2 118.8(8)
C13 C14 C15 117.8(13)
C14 C15 C16 119.4(11)
C17 C16 C15 121.3(14)
C15A C14A C13 121.9(14)
C16A C15A C14A 121.8(12)
C15A C16A C17 118.7(12)
C16 C17 C18 121.2(10)
C18 C17 C16A 117.6(8)
C17 C18 C13 121.5(5)
C20 C19 C24 118.2(4)
C20 C19 P2 122.6(3)
C24 C19 P2 118.9(3)
C19 C20 C21 121.2(4)
C22 C21 C20 120.0(4)
C21 C22 C23 120.0(4)
C24 C23 C22 119.9(5)
C23 C24 C19 120.8(4)
C30 C25 C26 118.0(4)
C30 C25 P3 123.5(3)
C26 C25 P3 117.9(3)
C25 C26 C27 121.1(5)
C28 C27 C26 120.3(5)
C27 C28 C29 119.2(5)
C28 C29 C30 120.6(5)
C25 C30 C29 120.8(5)
C36 C31 C32 117.9(4)
C36 C31 P3 120.1(3)
C32 C31 P3 121.9(3)
C33 C32 C31 121.7(4)
C34 C33 C32 119.3(4)
C33 C34 C35 120.4(4)
C36 C35 C34 119.4(4)
C35 C36 C31 121.2(4)
C42 C37 C38 118.5(4)
C42 C37 P4 123.4(3)
C38 C37 P4 117.9(3)
C39 C38 C37 120.5(4)
C40 C39 C38 119.7(4)
C41 C40 C39 120.7(4)
C40 C41 C42 119.9(4)
C37 C42 C41 120.7(4)
C48 C43 C44 118.7(4)
C48 C43 P4 119.7(3)
C44 C43 P4 121.6(3)
C45 C44 C43 121.2(4)
C44 C45 C46 119.9(4)
C47 C46 C45 119.2(4)
C46 C47 C48 120.2(4)
C43 C48 C47 120.8(4)
C54 C49 C50 118.1(5)
C54 C49 P5 122.0(4)
C50 C49 P5 119.8(4)
C51 C50 C49 120.6(5)
C50 C51 C52 119.8(6)
C53 C52 C51 119.8(5)
C52 C53 C54 120.8(5)
C53 C54 C49 120.9(5)
C60 C55 C56 118.6(5)
C60 C55 P5 123.8(4)
C56 C55 P5 117.6(5)
C58 C59 C60 120.7(6)
C55 C60 C59 120.9(6)
C66 C61 C62 119.6(4)
C66 C61 P6 123.6(3)
C62 C61 P6 116.8(4)
C63 C62 C61 120.4(5)
C62 C63 C64 120.0(5)
C65 C64 C63 120.3(5)
C64 C65 C66 119.7(5)
C61 C66 C65 120.2(5)
C68 C67 C72 117.9(4)
C68 C67 P6 123.7(3)
C72 C67 P6 118.4(4)
C69 C68 C67 120.7(5)
C70 C69 C68 120.9(6)
C71 C70 C69 118.5(5)
C70 C71 C72 121.7(5)
C71 C72 C67 120.4(5)
P2 N1 P1 104.0(2)
P4 N2 P3 101.71(19)
P5 N3 P6 101.5(2)
C101 C102 C103 121.2(7)
C101 C102 C107 118.5(7)
C103 C102 C107 120.0
C102 C103 C104 120.0
C105 C104 C103 120.0
C104 C105 C106 120.0
C105 C106 C107 120.0
C106 C107 C102 120.0
C110 C109 C114 120.0
C110 C109 C108 113.8(14)
C114 C109 C108 125.9(14)
C109 C110 C111 120.0
C110 C111 C112 120.0
C113 C112 C111 120.0
C112 C113 C114 120.0
C113 C114 C109 120.0
C57 C56 C55 120.3(6)
C59 C58 C57 119.8(5)
C56 C57 C58 119.2(6)

loop_
_geom_bond_atom_site_label_1
_geom_bond_atom_site_label_2
_geom_bond_distance
Fe1 P1 2.3164(11)
Fe1 P5 2.3366(13)
Fe1 P2 2.3370(13)
Fe1 P4 2.3510(12)
Fe1 P3 2.3650(11)
Fe1 P6 2.3669(13)
P1 N1 1.678(4)
P1 C7 1.831(4)
P1 C1 1.835(4)
P1 P2 2.6435(15)
P2 N1 1.675(4)
P2 C19 1.835(4)
P2 C13 1.837(4)
P3 N2 1.656(4)
P3 C31 1.830(4)
P3 C25 1.854(4)
P3 P4 2.5585(15)
P4 N2 1.643(3)
P4 C43 1.847(4)
P4 C37 1.853(4)
P5 N3 1.643(4)
P5 C49 1.844(5)
P5 C55 1.846(5)
P5 P6 2.5467(16)
P6 N3 1.645(4)
P6 C67 1.840(4)
P6 C61 1.852(4)
C1 C2 1.393(7)
C1 C6 1.402(7)
C2 C3 1.387(7)
C3 C4 1.382(9)
C4 C5 1.388(9)
C5 C6 1.389(7)
C7 C8 1.371(7)
C7 C12 1.405(7)
C8 C9 1.405(6)
C9 C10 1.378(9)
C10 C11 1.350(9)
C11 C12 1.406(7)
C13 C14 1.344(17)
C13 C18 1.387(6)
C13 C14A 1.474(17)
C14 C15 1.418(18)
C15 C16 1.414(19)
C16 C17 1.208(15)
C14A C15A 1.338(17)
C15A C16A 1.346(19)
C16A C17 1.545(14)
C17 C18 1.377(7)
C19 C20 1.378(6)
C19 C24 1.411(6)
C20 C21 1.393(7)
C21 C22 1.381(7)
C22 C23 1.387(7)
C23 C24 1.382(6)
C25 C30 1.380(6)
C25 C26 1.384(7)
C26 C27 1.385(7)
C27 C28 1.370(8)
C28 C29 1.372(8)
C29 C30 1.387(6)
C31 C36 1.386(6)
C31 C32 1.404(6)
C32 C33 1.379(6)
C33 C34 1.376(7)
C34 C35 1.401(7)
C35 C36 1.383(6)
C37 C42 1.388(6)
C37 C38 1.402(6)
C38 C39 1.392(6)
C39 C40 1.382(6)
C40 C41 1.369(6)
C41 C42 1.396(6)
C43 C48 1.384(6)
C43 C44 1.392(6)
C44 C45 1.386(7)
C45 C46 1.399(6)
C46 C47 1.390(6)
C47 C48 1.397(6)
C49 C54 1.389(7)
C49 C50 1.392(7)
C50 C51 1.384(8)
C51 C52 1.394(9)
C52 C53 1.353(9)
C53 C54 1.380(7)
C55 C60 1.369(9)
C55 C56 1.398(8)
C59 C58 1.326(8)
C59 C60 1.392(7)
C61 C66 1.371(7)
C61 C62 1.393(7)
C62 C63 1.384(7)
C63 C64 1.387(9)
C64 C65 1.370(9)
C65 C66 1.413(7)
C67 C68 1.395(7)
C67 C72 1.398(6)
C68 C69 1.389(7)
C69 C70 1.390(8)
C70 C71 1.364(8)
C71 C72 1.390(7)
C101 C102 1.385(13)
C102 C103 1.3900
C102 C107 1.3900
C103 C104 1.3900
C104 C105 1.3900
C105 C106 1.3900
C106 C107 1.3900
C108 C109 1.41(3)
C109 C110 1.3900
C109 C114 1.3900
C110 C111 1.3900
C111 C112 1.3900
C112 C113 1.3900
C113 C114 1.3900
C56 C57 1.372(7)
C58 C57 1.419(9)
